data_2210058
loop_
_publ_author_name
'Jun Wan'
'Yue-Qin Yu'
'Sai Bi'
'Zheng-Zhong Peng'
'Shu-Sheng Zhang'

_publ_section_title
;
 3-(Benzotriazol-1-yl)-1-(4-chlorophenyl)-2-(1,2,4-triazol-1-yl)propan-1-one
;
_journal_coeditor_code AT2077
_journal_issue 9
_journal_name_full 'Acta Crystallographica Section E'
_journal_page_first o3854
_journal_page_last o3856
_journal_paper_doi 10.1107/S1600536806031564
_journal_volume 62
_journal_year 2006
_chemical_formula_iupac 'C17 H13 Cl N6 O'
_chemical_formula_moiety 'C17 H13 Cl N6 O'
_chemical_formula_sum 'C17 H13 Cl N6 O'
_chemical_formula_weight 352.78
_chemical_name_systematic
;
3-(Benzotriazol-1-yl)-1-(4-chlorophenyl)-2-(1,2,4-triazol-1-yl)propan-1-one
;
_space_group_IT_number 15
_symmetry_cell_setting monoclinic
_symmetry_space_group_name_Hall '-C 2yc'
_symmetry_space_group_name_H-M 'C 1 2/c 1'
_atom_sites_solution_hydrogens geom
_atom_sites_solution_primary direct
_atom_sites_solution_secondary difmap
_audit_creation_method SHELXL-97
_cell_angle_alpha 90.00
_cell_angle_beta 114.462(3)
_cell_angle_gamma 90.00
_cell_formula_units_Z 8
_cell_length_a 29.914(7)
_cell_length_b 8.1198(18)
_cell_length_c 14.818(3)
_cell_measurement_reflns_used 2673
_cell_measurement_temperature 293(2)
_cell_measurement_theta_max 25.3
_cell_measurement_theta_min 2.8
_cell_volume 3276.1(12)
_computing_cell_refinement 'SAINT (Siemens, 1996)'
_computing_data_collection 'SMART (Siemens, 1996)'
_computing_data_reduction SAINT
_computing_molecular_graphics 'SHELXTL (Sheldrick, 1997b)'
_computing_publication_material
;
SHELXTL, PARST (Nardelli, 1995) and PLATON (Spek, 2003)
;
_computing_structure_refinement 'SHELXL97 (Sheldrick, 1997a)'
_computing_structure_solution 'SHELXS97 (Sheldrick, 1990)'
_diffrn_ambient_temperature 293(2)
_diffrn_detector_area_resol_mean 8.33
_diffrn_measured_fraction_theta_full 0.996
_diffrn_measured_fraction_theta_max 0.996
_diffrn_measurement_device_type
;
Siemens SMART 1000 CCD area-detector
;
_diffrn_measurement_method \w
_diffrn_radiation_monochromator graphite
_diffrn_radiation_source 'fine-focus sealed tube'
_diffrn_radiation_type MoK\a
_diffrn_radiation_wavelength 0.71073
_diffrn_reflns_av_R_equivalents 0.0221
_diffrn_reflns_av_sigmaI/netI 0.0258
_diffrn_reflns_limit_h_max 36
_diffrn_reflns_limit_h_min -31
_diffrn_reflns_limit_k_max 8
_diffrn_reflns_limit_k_min -10
_diffrn_reflns_limit_l_max 15
_diffrn_reflns_limit_l_min -18
_diffrn_reflns_number 8830
_diffrn_reflns_theta_full 26.04
_diffrn_reflns_theta_max 26.04
_diffrn_reflns_theta_min 1.50
_diffrn_standards_number 0
_exptl_absorpt_coefficient_mu 0.252
_exptl_absorpt_correction_T_max 0.9537
_exptl_absorpt_correction_T_min 0.9443
_exptl_absorpt_correction_type multi-scan
_exptl_absorpt_process_details '(SADABS; Sheldrick, 1996)'
_exptl_crystal_colour colourless
_exptl_crystal_density_diffrn 1.430
_exptl_crystal_density_method 'not measured'
_exptl_crystal_description block
_exptl_crystal_F_000 1456
_exptl_crystal_size_max 0.23
_exptl_crystal_size_mid 0.23
_exptl_crystal_size_min 0.19
_refine_diff_density_max 0.153
_refine_diff_density_min -0.163
_refine_ls_extinction_method none
_refine_ls_goodness_of_fit_ref 1.028
_refine_ls_hydrogen_treatment constr
_refine_ls_matrix_type full
_refine_ls_number_parameters 226
_refine_ls_number_reflns 3216
_refine_ls_number_restraints 0
_refine_ls_restrained_S_all 1.028
_refine_ls_R_factor_all 0.0540
_refine_ls_R_factor_gt 0.0408
_refine_ls_shift/su_max 0.000
_refine_ls_shift/su_mean 0.000
_refine_ls_structure_factor_coef Fsqd
_refine_ls_weighting_details 'calc w=1/[\s^2^(Fo^2^)+(0.0491P)^2^+1.1575P] where P=(Fo^2^+2Fc^2^)/3'
_refine_ls_weighting_scheme calc
_refine_ls_wR_factor_gt 0.0964
_refine_ls_wR_factor_ref 0.1041
_reflns_number_gt 2506
_reflns_number_total 3216
_reflns_threshold_expression I>2\s(I)
_cod_data_source_file at2077.cif
_cod_data_source_block I
_cod_original_cell_volume 3276.2(13)
_cod_original_sg_symbol_H-M 'C 2/c'
_cod_database_code 2210058
_cod_database_fobs_code 2210058

loop_
_symmetry_equiv_pos_as_xyz
'x, y, z'
'-x, y, -z+1/2'
'x+1/2, y+1/2, z'
'-x+1/2, y+1/2, -z+1/2'
'-x, -y, -z'
'x, -y, z-1/2'
'-x+1/2, -y+1/2, -z'
'x+1/2, -y+1/2, z-1/2'

loop_
_atom_site_type_symbol
_atom_site_label
_atom_site_fract_x
_atom_site_fract_y
_atom_site_fract_z
_atom_site_U_iso_or_equiv
_atom_site_adp_type
_atom_site_calc_flag
_atom_site_refinement_flags
_atom_site_occupancy
Cl Cl1 0.01958(2) 0.71656(7) 0.39583(5) 0.0761(2) Uani d . 1
O O1 -0.08426(5) 1.45486(17) 0.29459(9) 0.0623(4) Uani d . 1
N N1 -0.20601(5) 1.53651(17) 0.03970(10) 0.0407(3) Uani d . 1
N N2 -0.25021(5) 1.46678(19) 0.01523(11) 0.0482(4) Uani d . 1
N N3 -0.27892(5) 1.50839(19) -0.07542(12) 0.0522(4) Uani d . 1
N N4 -0.12956(5) 1.30862(16) 0.06412(9) 0.0358(3) Uani d . 1
N N5 -0.09285(5) 1.39659(18) 0.05559(11) 0.0466(4) Uani d . 1
N N6 -0.12947(6) 1.2325(2) -0.07676(12) 0.0694(5) Uani d . 1
C C1 -0.08977(6) 1.0213(2) 0.24358(13) 0.0461(4) Uani d . 1
H H1A -0.1217 1.0133 0.1951 0.055 Uiso calc R 1
C C2 -0.06277(7) 0.8802(2) 0.28091(14) 0.0540(5) Uani d . 1
H H2B -0.0766 0.7772 0.2589 0.065 Uiso calc R 1
C C3 -0.01521(7) 0.8933(2) 0.35101(14) 0.0509(5) Uani d . 1
C C4 0.00573(7) 1.0441(2) 0.38537(14) 0.0554(5) Uani d . 1
H H4A 0.0380 1.0512 0.4327 0.066 Uiso calc R 1
C C5 -0.02152(6) 1.1842(2) 0.34904(13) 0.0497(5) Uani d . 1
H H5B -0.0076 1.2867 0.3723 0.060 Uiso calc R 1
C C6 -0.06973(6) 1.1747(2) 0.27769(11) 0.0381(4) Uani d . 1
C C7 -0.09716(6) 1.3309(2) 0.24506(12) 0.0401(4) Uani d . 1
C C8 -0.14310(6) 1.3397(2) 0.14584(11) 0.0376(4) Uani d . 1
H H8A -0.1665 1.2553 0.1457 0.045 Uiso calc R 1
C C9 -0.16679(6) 1.5089(2) 0.13680(13) 0.0479(4) Uani d . 1
H H9A -0.1798 1.5189 0.1866 0.057 Uiso calc R 1
H H9B -0.1419 1.5932 0.1498 0.057 Uiso calc R 1
C C10 -0.25287(7) 1.6073(2) -0.11116(12) 0.0448(4) Uani d . 1
C C11 -0.20566(6) 1.6258(2) -0.03794(13) 0.0420(4) Uani d . 1
C C12 -0.17004(8) 1.7194(2) -0.05204(17) 0.0618(6) Uani d . 1
H H12A -0.1384 1.7321 -0.0028 0.074 Uiso calc R 1
C C13 -0.18487(11) 1.7918(3) -0.1437(2) 0.0809(8) Uani d . 1
H H13A -0.1626 1.8562 -0.1569 0.097 Uiso calc R 1
C C14 -0.23251(12) 1.7718(3) -0.21820(19) 0.0804(8) Uani d . 1
H H14A -0.2406 1.8224 -0.2793 0.097 Uiso calc R 1
C C15 -0.26696(9) 1.6817(3) -0.20411(15) 0.0647(6) Uani d . 1
H H15A -0.2985 1.6697 -0.2537 0.078 Uiso calc R 1
C C16 -0.15057(7) 1.2146(3) -0.01578(14) 0.0591(5) Uani d . 1
H H16A -0.1770 1.1447 -0.0269 0.071 Uiso calc R 1
C C17 -0.09469(7) 1.3454(3) -0.02991(13) 0.0524(5) Uani d . 1
H H17A -0.0734 1.3846 -0.0563 0.063 Uiso calc R 1

loop_
_atom_site_aniso_label
_atom_site_aniso_U_11
_atom_site_aniso_U_22
_atom_site_aniso_U_33
_atom_site_aniso_U_12
_atom_site_aniso_U_13
_atom_site_aniso_U_23
Cl1 0.0609(3) 0.0565(3) 0.0964(4) 0.0164(2) 0.0180(3) 0.0239(3)
O1 0.0676(9) 0.0501(8) 0.0484(7) 0.0073(7) 0.0031(6) -0.0134(6)
N1 0.0364(7) 0.0382(8) 0.0445(8) 0.0029(6) 0.0136(6) 0.0021(6)
N2 0.0406(8) 0.0468(9) 0.0544(9) -0.0024(7) 0.0169(7) 0.0024(7)
N3 0.0429(8) 0.0481(9) 0.0556(9) -0.0016(7) 0.0104(7) -0.0001(7)
N4 0.0335(7) 0.0377(8) 0.0343(7) -0.0023(6) 0.0123(6) -0.0003(6)
N5 0.0408(8) 0.0485(9) 0.0508(9) -0.0067(7) 0.0190(7) 0.0016(7)
N6 0.0622(11) 0.1054(15) 0.0455(9) -0.0216(10) 0.0272(8) -0.0195(10)
C1 0.0346(9) 0.0464(10) 0.0489(10) -0.0028(8) 0.0089(7) 0.0026(8)
C2 0.0478(10) 0.0396(10) 0.0670(12) -0.0031(8) 0.0162(9) 0.0034(9)
C3 0.0450(10) 0.0497(11) 0.0540(11) 0.0080(9) 0.0166(8) 0.0136(9)
C4 0.0387(9) 0.0594(13) 0.0532(11) 0.0030(9) 0.0041(8) 0.0044(9)
C5 0.0430(10) 0.0471(11) 0.0475(10) -0.0029(8) 0.0072(8) -0.0031(8)
C6 0.0371(8) 0.0430(9) 0.0336(8) 0.0008(7) 0.0139(7) 0.0000(7)
C7 0.0415(9) 0.0425(10) 0.0340(8) -0.0002(8) 0.0134(7) -0.0037(8)
C8 0.0365(8) 0.0377(9) 0.0360(8) -0.0007(7) 0.0125(7) -0.0015(7)
C9 0.0464(10) 0.0465(11) 0.0421(9) 0.0090(8) 0.0098(8) -0.0028(8)
C10 0.0522(10) 0.0341(9) 0.0439(10) 0.0085(8) 0.0158(8) -0.0005(7)
C11 0.0454(9) 0.0314(9) 0.0511(10) 0.0059(7) 0.0220(8) 0.0020(8)
C12 0.0589(12) 0.0475(12) 0.0892(16) 0.0012(9) 0.0409(12) 0.0059(11)
C13 0.113(2) 0.0512(13) 0.114(2) 0.0050(13) 0.0831(19) 0.0173(14)
C14 0.128(2) 0.0557(14) 0.0675(15) 0.0200(15) 0.0506(17) 0.0184(12)
C15 0.0885(16) 0.0470(12) 0.0502(11) 0.0176(11) 0.0203(11) 0.0057(9)
C16 0.0533(11) 0.0770(14) 0.0479(11) -0.0258(10) 0.0220(9) -0.0224(10)
C17 0.0435(10) 0.0698(13) 0.0461(10) 0.0008(9) 0.0207(9) 0.0110(10)

loop_
_atom_type_symbol
_atom_type_description
_atom_type_scat_dispersion_real
_atom_type_scat_dispersion_imag
_atom_type_scat_source
C C 0.0033 0.0016 'International Tables Vol C Tables 4.2.6.8 and 6.1.1.4'
H H 0.0000 0.0000 'International Tables Vol C Tables 4.2.6.8 and 6.1.1.4'
N N 0.0061 0.0033 'International Tables Vol C Tables 4.2.6.8 and 6.1.1.4'
O O 0.0106 0.0060 'International Tables Vol C Tables 4.2.6.8 and 6.1.1.4'
Cl Cl 0.1484 0.1585 'International Tables Vol C Tables 4.2.6.8 and 6.1.1.4'

loop_
_geom_angle_atom_site_label_1
_geom_angle_atom_site_label_2
_geom_angle_atom_site_label_3
_geom_angle
N2 N1 C11 110.31(14)
N2 N1 C9 120.30(14)
C11 N1 C9 129.38(15)
N3 N2 N1 108.88(14)
N2 N3 C10 108.24(14)
C16 N4 N5 108.75(14)
C16 N4 C8 130.72(14)
N5 N4 C8 120.16(13)
C17 N5 N4 102.17(14)
C16 N6 C17 102.18(16)
C2 C1 C6 120.54(16)
C2 C1 H1A 119.7
C6 C1 H1A 119.7
C3 C2 C1 119.33(17)
C3 C2 H2B 120.3
C1 C2 H2B 120.3
C4 C3 C2 121.29(17)
C4 C3 Cl1 119.10(14)
C2 C3 Cl1 119.61(15)
C5 C4 C3 119.20(17)
C5 C4 H4A 120.4
C3 C4 H4A 120.4
C4 C5 C6 120.74(17)
C4 C5 H5B 119.6
C6 C5 H5B 119.6
C1 C6 C5 118.89(16)
C1 C6 C7 123.70(15)
C5 C6 C7 117.38(15)
O1 C7 C6 121.36(15)
O1 C7 C8 118.27(15)
C6 C7 C8 120.37(14)
N4 C8 C9 111.33(13)
N4 C8 C7 109.96(13)
C9 C8 C7 108.86(13)
N4 C8 H8A 108.9
C9 C8 H8A 108.9
C7 C8 H8A 108.9
N1 C9 C8 112.47(14)
N1 C9 H9A 109.1
C8 C9 H9A 109.1
N1 C9 H9B 109.1
C8 C9 H9B 109.1
H9A C9 H9B 107.8
N3 C10 C11 108.62(15)
N3 C10 C15 130.26(18)
C11 C10 C15 121.12(19)
N1 C11 C10 103.96(15)
N1 C11 C12 133.64(17)
C10 C11 C12 122.41(18)
C13 C12 C11 115.3(2)
C13 C12 H12A 122.3
C11 C12 H12A 122.3
C12 C13 C14 122.3(2)
C12 C13 H13A 118.8
C14 C13 H13A 118.8
C15 C14 C13 122.2(2)
C15 C14 H14A 118.9
C13 C14 H14A 118.9
C14 C15 C10 116.7(2)
C14 C15 H15A 121.7
C10 C15 H15A 121.7
N6 C16 N4 111.52(17)
N6 C16 H16A 124.2
N4 C16 H16A 124.2
N5 C17 N6 115.38(17)
N5 C17 H17A 122.3
N6 C17 H17A 122.3

loop_
_geom_bond_atom_site_label_1
_geom_bond_atom_site_label_2
_geom_bond_distance
_geom_bond_publ_flag
Cl1 C3 1.7352(19) yes
O1 C7 1.211(2) yes
N1 N2 1.3430(19) yes
N1 C11 1.364(2) yes
N1 C9 1.449(2) ?
N2 N3 1.304(2) ?
N3 C10 1.369(2) ?
N4 C16 1.328(2) ?
N4 N5 1.3593(19) ?
N4 C8 1.449(2) ?
N5 C17 1.312(2) ?
N6 C16 1.307(2) ?
N6 C17 1.344(3) ?
C1 C2 1.379(2) ?
C1 C6 1.384(2) ?
C1 H1A 0.9300 ?
C2 C3 1.375(3) ?
C2 H2B 0.9300 ?
C3 C4 1.374(3) ?
C4 C5 1.373(3) ?
C4 H4A 0.9300 ?
C5 C6 1.393(2) ?
C5 H5B 0.9300 ?
C6 C7 1.479(2) ?
C7 C8 1.543(2) ?
C8 C9 1.526(2) ?
C8 H8A 0.9800 ?
C9 H9A 0.9700 ?
C9 H9B 0.9700 ?
C10 C11 1.388(2) ?
C10 C15 1.400(3) ?
C11 C12 1.393(3) ?
C12 C13 1.374(3) ?
C12 H12A 0.9300 ?
C13 C14 1.405(4) ?
C13 H13A 0.9300 ?
C14 C15 1.349(4) ?
C14 H14A 0.9300 ?
C15 H15A 0.9300 ?
C16 H16A 0.9300 ?
C17 H17A 0.9300 ?

loop_
_geom_hbond_atom_site_label_D
_geom_hbond_atom_site_label_H
_geom_hbond_atom_site_label_A
_geom_hbond_site_symmetry_A
_geom_hbond_distance_DH
_geom_hbond_distance_HA
_geom_hbond_distance_DA
_geom_hbond_angle_DHA
_geom_hbond_publ_flag
C15 H15A N6 4_454 0.93 2.59 3.461(3) 155 yes
C16 H16A N2 7_475 0.93 2.43 3.316(3) 159 yes
C17 H17A O1 6_585 0.93 2.47 3.188(3) 134 yes

loop_
_geom_torsion_atom_site_label_1
_geom_torsion_atom_site_label_2
_geom_torsion_atom_site_label_3
_geom_torsion_atom_site_label_4
_geom_torsion
C11 N1 N2 N3 -0.49(19)
C9 N1 N2 N3 -179.44(14)
N1 N2 N3 C10 0.14(19)
C16 N4 N5 C17 -0.65(19)
C8 N4 N5 C17 -174.37(14)
C6 C1 C2 C3 -1.4(3)
C1 C2 C3 C4 0.8(3)
C1 C2 C3 Cl1 -178.22(15)
C2 C3 C4 C5 0.2(3)
Cl1 C3 C4 C5 179.14(15)
C3 C4 C5 C6 -0.4(3)
C2 C1 C6 C5 1.2(3)
C2 C1 C6 C7 -176.78(17)
C4 C5 C6 C1 -0.2(3)
C4 C5 C6 C7 177.85(17)
C1 C6 C7 O1 158.71(18)
C5 C6 C7 O1 -19.3(2)
C1 C6 C7 C8 -21.7(2)
C5 C6 C7 C8 160.33(15)
C16 N4 C8 C9 -104.0(2)
N5 N4 C8 C9 68.13(18)
C16 N4 C8 C7 135.26(19)
N5 N4 C8 C7 -52.60(18)
O1 C7 C8 N4 115.81(17)
C6 C7 C8 N4 -63.82(19)
O1 C7 C8 C9 -6.4(2)
C6 C7 C8 C9 173.98(15)
N2 N1 C9 C8 77.0(2)
C11 N1 C9 C8 -101.7(2)
N4 C8 C9 N1 50.24(19)
C7 C8 C9 N1 171.61(14)
N2 N3 C10 C11 0.2(2)
N2 N3 C10 C15 179.26(18)
N2 N1 C11 C10 0.62(18)
C9 N1 C11 C10 179.44(15)
N2 N1 C11 C12 -179.57(19)
C9 N1 C11 C12 -0.7(3)
N3 C10 C11 N1 -0.52(18)
C15 C10 C11 N1 -179.64(16)
N3 C10 C11 C12 179.64(17)
C15 C10 C11 C12 0.5(3)
N1 C11 C12 C13 -179.99(19)
C10 C11 C12 C13 -0.2(3)
C11 C12 C13 C14 -0.4(3)
C12 C13 C14 C15 0.8(4)
C13 C14 C15 C10 -0.4(3)
N3 C10 C15 C14 -179.1(2)
C11 C10 C15 C14 -0.2(3)
C17 N6 C16 N4 -0.9(2)
N5 N4 C16 N6 1.0(2)
C8 N4 C16 N6 173.87(17)
N4 N5 C17 N6 0.1(2)
C16 N6 C17 N5 0.5(3)
